data_7063206
loop_
_publ_author_name
'Bracken, Matthew L.'
'Fernandes, Manuel A.'
'Wamwangi, Daniel'
'Munro, Orde Q.'

_publ_section_title
;
 Structural basis for Cu(ii) metallocycle hexamer formation
;
_journal_issue 20
_journal_name_full 'New Journal of Chemistry'
_journal_page_first 8994
_journal_page_last 8999
_journal_paper_doi 10.1039/D4NJ01330A
_journal_volume 48
_journal_year 2024
_chemical_formula_moiety 'C130 H76 Cu6 N32 O14, 4(C2 H3 N)'
_chemical_formula_sum 'C138 H88 Cu6 N36 O14'
_chemical_formula_weight 2855.68
_space_group_crystal_system triclinic
_space_group_IT_number 2
_space_group_name_Hall '-P 1'
_space_group_name_H-M_alt 'P -1'
_atom_sites_solution_hydrogens mixed
_audit_creation_date 2024-04-30
_audit_creation_method
;
Olex2 1.5
(compiled 2024.02.16 svn.r378c4104 for OlexSys, GUI svn.r6928)
;
_audit_update_record
;
2024-04-30 deposited with the CCDC.	2024-05-03 downloaded from the CCDC.
;
_cell_angle_alpha 106.667(3)
_cell_angle_beta 95.920(3)
_cell_angle_gamma 110.424(3)
_cell_formula_units_Z 1
_cell_length_a 14.4764(11)
_cell_length_b 15.1477(11)
_cell_length_c 16.4380(10)
_cell_measurement_reflns_used 9356
_cell_measurement_temperature 173.00
_cell_measurement_theta_max 27.11
_cell_measurement_theta_min 2.35
_cell_volume 3152.1(4)
_computing_cell_refinement 'SAINT V8.40B (?, 2016)'
_computing_data_reduction 'SAINT V8.40B (?, 2016)'
_computing_molecular_graphics 'Olex2 1.5 (Dolomanov et al., 2009)'
_computing_publication_material 'Olex2 1.5 (Dolomanov et al., 2009)'
_computing_structure_refinement 'SHELXL 2018/3 (Sheldrick, 2015)'
_diffrn_ambient_temperature 173.00
_diffrn_measured_fraction_theta_full 0.999
_diffrn_measured_fraction_theta_max 0.994
_diffrn_measurement_device_type 'Bruker APEX-II CCD'
_diffrn_measurement_method '\f and \w scans'
_diffrn_radiation_type MoK\a
_diffrn_radiation_wavelength 0.71073
_diffrn_reflns_av_R_equivalents 0.1107
_diffrn_reflns_av_unetI/netI 0.0649
_diffrn_reflns_Laue_measured_fraction_full 0.999
_diffrn_reflns_Laue_measured_fraction_max 0.994
_diffrn_reflns_limit_h_max 19
_diffrn_reflns_limit_h_min -19
_diffrn_reflns_limit_k_max 20
_diffrn_reflns_limit_k_min -20
_diffrn_reflns_limit_l_max 22
_diffrn_reflns_limit_l_min -21
_diffrn_reflns_number 162903
_diffrn_reflns_point_group_measured_fraction_full 0.999
_diffrn_reflns_point_group_measured_fraction_max 0.994
_diffrn_reflns_theta_full 25.242
_diffrn_reflns_theta_max 28.430
_diffrn_reflns_theta_min 2.031
_diffrn_source_current 1.4
_diffrn_source_power 0.07
_diffrn_source_voltage 50.0
_diffrn_standards_number 0
_exptl_absorpt_coefficient_mu 1.075
_exptl_absorpt_correction_T_max 0.7457
_exptl_absorpt_correction_T_min 0.6027
_exptl_absorpt_correction_type none
_exptl_absorpt_process_details
;
SADABS-2016/2 (Bruker,2016/2) was used for absorption correction.
wR2(int) was 0.1432 before and 0.0849 after correction.
The Ratio of minimum to maximum transmission is 0.8082.
The \l/2 correction factor is Not present.
;
_exptl_crystal_colour green
_exptl_crystal_colour_primary green
_exptl_crystal_density_diffrn 1.504
_exptl_crystal_description needle
_exptl_crystal_F_000 1454
_exptl_crystal_recrystallization_method 'Re-crystallisation from solvent: acetonitrile'
_exptl_crystal_size_max 0.259
_exptl_crystal_size_mid 0.114
_exptl_crystal_size_min 0.096
_refine_diff_density_max 1.017
_refine_diff_density_min -0.762
_refine_diff_density_rms 0.103
_refine_ls_extinction_method none
_refine_ls_goodness_of_fit_ref 1.083
_refine_ls_hydrogen_treatment constr
_refine_ls_matrix_type full
_refine_ls_number_parameters 880
_refine_ls_number_reflns 15772
_refine_ls_number_restraints 1
_refine_ls_restrained_S_all 1.083
_refine_ls_R_factor_all 0.0703
_refine_ls_R_factor_gt 0.0482
_refine_ls_shift/su_max 0.002
_refine_ls_shift/su_mean 0.000
_refine_ls_structure_factor_coef Fsqd
_refine_ls_weighting_details 'w=1/[\s^2^(Fo^2^)+(0.0604P)^2^+4.0233P] where P=(Fo^2^+2Fc^2^)/3'
_refine_ls_weighting_scheme calc
_refine_ls_wR_factor_gt 0.1261
_refine_ls_wR_factor_ref 0.1448
_reflns_Friedel_coverage 0.000
_reflns_number_gt 12159
_reflns_number_total 15772
_reflns_threshold_expression 'I > 2\s(I)'
_cod_data_source_file d4nj01330a2.cif
_cod_data_source_block Complex2_23mbb_bracken_cu
_cod_depositor_comments 'Adding full bibliography for 7063204--7063206.cif.'
_cod_database_code 7063206
_shelx_shelxl_version_number 2018/3
_shelx_space_group_comment
;
The symmetry employed for this shelxl refinement is uniquely defined
by the following loop, which should always be used as a source of
symmetry information in preference to the above space-group names.
They are only intended as comments.
;
_shelx_estimated_absorpt_t_max 0.904
_shelx_estimated_absorpt_t_min 0.768
_olex2_refinement_description
;
1. Fixed Uiso
 At 1.2 times of:
  All C(H) groups
 At 1.5 times of:
  All C(H,H,H) groups, All O(H,H) groups
2. Restrained distances
 Cu2-H7A \\sim Cu2-H7B
 with sigma of 0.02
3.a Free rotating group:
 O7(H7A,H7B)
3.b Aromatic/amide H refined with riding coordinates:
 C2(H2), C3(H3), C5(H5), C6(H6), C10(H10), C11(H11), C12(H12), C16(H16),
 C17(H17), C19(H19), C20(H20), C23(H23), C24(H24), C26(H26), C27(H27), C31(H31),
  C32(H32), C33(H33), C37(H37), C38(H38), C40(H40), C41(H41), C44(H44),
 C45(H45), C47(H47), C48(H48), C52(H52), C53(H53), C54(H54), C58(H58), C59(H59),
  C61(H61), C62(H62)
3.c Idealised Me refined as rotating group:
 C65(H65A,H65B,H65C), C67(H67A,H67B,H67C), C69(H69A,H69B,H69C)
;
_olex2_submission_special_instructions 'No special instructions were received'

loop_
_space_group_symop_operation_xyz
'x, y, z'
'-x, -y, -z'

loop_
_atom_site_label
_atom_site_type_symbol
_atom_site_fract_x
_atom_site_fract_y
_atom_site_fract_z
_atom_site_U_iso_or_equiv
_atom_site_adp_type
_atom_site_occupancy
_atom_site_site_symmetry_order
_atom_site_calc_flag
_atom_site_refinement_flags_posn
_atom_site_refinement_flags_adp
_atom_site_refinement_flags_occupancy
_atom_site_disorder_assembly
_atom_site_disorder_group
Cu1 Cu 0.38571(3) 0.52942(2) 0.80688(2) 0.02083(9) Uani 1 1 d . . . . .
Cu2 Cu 0.24461(3) 0.16957(3) 0.54020(2) 0.02096(9) Uani 1 1 d D . . . .
Cu3 Cu 0.45799(3) 0.14175(2) 0.28773(2) 0.02048(9) Uani 1 1 d . . . . .
O1 O 0.62024(18) 0.66293(18) 1.02047(15) 0.0337(5) Uani 1 1 d . . . . .
O2 O 0.35212(15) 0.25343(15) 0.64230(13) 0.0230(4) Uani 1 1 d . . . . .
O3 O -0.05551(16) 0.10195(18) 0.53448(15) 0.0317(5) Uani 1 1 d . . . . .
O4 O 0.32713(15) 0.13891(16) 0.30452(13) 0.0238(4) Uani 1 1 d . . . . .
O5 O 0.57260(18) -0.05619(18) 0.33097(17) 0.0356(5) Uani 1 1 d . . . . .
O6 O 0.65602(15) 0.39183(15) 0.25299(13) 0.0234(4) Uani 1 1 d . . . . .
O7 O 0.25905(17) 0.02837(17) 0.54581(16) 0.0305(5) Uani 1 1 d G . . . .
H7A H 0.203977 -0.024532 0.535891 0.046 Uiso 1 1 d DG U . . .
H7B H 0.298896 0.029585 0.589874 0.046 Uiso 1 1 d DG U . . .
N1 N 0.47789(19) 0.63609(18) 0.91953(16) 0.0230(5) Uani 1 1 d . . . . .
N2 N 0.4078(3) 1.0533(2) 1.13227(19) 0.0383(7) Uani 1 1 d . . . . .
N3 N 0.46381(19) 0.45914(18) 0.83566(15) 0.0220(5) Uani 1 1 d . . . . .
N4 N 0.32774(18) 0.40192(18) 0.69986(15) 0.0217(5) Uani 1 1 d . . . . .
N5 N 0.0200(3) 0.3711(4) 0.3444(3) 0.0837(17) Uani 1 1 d . . . . .
N6 N 0.11725(19) 0.14668(19) 0.58676(16) 0.0242(5) Uani 1 1 d . . . . .
N7 N 0.1064(3) 0.1752(4) 1.0048(3) 0.0805(16) Uani 1 1 d . . . . .
N8 N 0.14826(18) 0.12649(18) 0.43287(16) 0.0217(5) Uani 1 1 d . . . . .
N9 N 0.33938(18) 0.18394(18) 0.45553(16) 0.0224(5) Uani 1 1 d . . . . .
N10 N 0.8501(3) 0.3537(4) 0.5460(3) 0.0793(15) Uani 1 1 d . . . . .
N11 N 0.50715(18) 0.27543(18) 0.26645(16) 0.0216(5) Uani 1 1 d . . . . .
N12 N 0.2071(3) 0.5175(4) 0.2044(4) 0.0765(15) Uani 1 1 d . . . . .
N13 N 0.59805(18) 0.16723(18) 0.29448(16) 0.0224(5) Uani 1 1 d . . . . .
N14 N 0.45933(19) 0.01662(18) 0.30768(17) 0.0238(5) Uani 1 1 d . . . . .
N15 N 0.0251(2) -0.3858(3) 0.2424(3) 0.0504(9) Uani 1 1 d . . . . .
N16 N 0.2429(2) 0.4840(2) 0.86094(19) 0.0348(6) Uani 1 1 d . . . . .
C1 C 0.4709(2) 0.7283(2) 0.96041(19) 0.0256(6) Uani 1 1 d . . . . .
C2 C 0.3777(3) 0.7340(2) 0.9416(2) 0.0309(7) Uani 1 1 d . . . . .
H2 H 0.323353 0.678201 0.899334 0.037 Uiso 1 1 calc R U . . .
C3 C 0.3627(3) 0.8191(3) 0.9831(2) 0.0331(7) Uani 1 1 d . . . . .
H3 H 0.297954 0.820997 0.970645 0.040 Uiso 1 1 calc R U . . .
C4 C 0.4428(3) 0.9028(2) 1.0436(2) 0.0300(7) Uani 1 1 d . . . . .
C5 C 0.5372(3) 0.8997(2) 1.0606(2) 0.0343(7) Uani 1 1 d . . . . .
H5 H 0.591997 0.956748 1.101062 0.041 Uiso 1 1 calc R U . . .
C6 C 0.5521(3) 0.8139(2) 1.0188(2) 0.0320(7) Uani 1 1 d . . . . .
H6 H 0.617464 0.812985 1.029722 0.038 Uiso 1 1 calc R U . . .
C7 C 0.4240(3) 0.9879(2) 1.0913(2) 0.0335(7) Uani 1 1 d . . . . .
C8 C 0.5508(2) 0.6126(2) 0.95545(19) 0.0245(6) Uani 1 1 d . . . . .
C9 C 0.5384(2) 0.5070(2) 0.90653(18) 0.0234(6) Uani 1 1 d . . . . .
C10 C 0.5987(2) 0.4599(2) 0.92865(19) 0.0276(6) Uani 1 1 d . . . . .
H10 H 0.652340 0.493278 0.979259 0.033 Uiso 1 1 calc R U . . .
C11 C 0.5789(2) 0.3631(3) 0.8753(2) 0.0295(6) Uani 1 1 d . . . . .
H11 H 0.617987 0.328805 0.890539 0.035 Uiso 1 1 calc R U . . .
C12 C 0.5024(2) 0.3153(2) 0.79937(19) 0.0265(6) Uani 1 1 d . . . . .
H12 H 0.488968 0.249350 0.761808 0.032 Uiso 1 1 calc R U . . .
C13 C 0.4467(2) 0.3683(2) 0.78118(18) 0.0213(5) Uani 1 1 d . . . . .
C14 C 0.3675(2) 0.3357(2) 0.70024(18) 0.0209(5) Uani 1 1 d . . . . .
C15 C 0.2615(2) 0.3907(2) 0.62433(19) 0.0231(6) Uani 1 1 d . . . . .
C16 C 0.1686(2) 0.3962(2) 0.6309(2) 0.0307(7) Uani 1 1 d . . . . .
H16 H 0.148145 0.402692 0.684646 0.037 Uiso 1 1 calc R U . . .
C17 C 0.1058(3) 0.3923(3) 0.5594(3) 0.0399(8) Uani 1 1 d . . . . .
H17 H 0.042095 0.395608 0.563878 0.048 Uiso 1 1 calc R U . . .
C18 C 0.1363(3) 0.3834(3) 0.4809(2) 0.0397(9) Uani 1 1 d . . . . .
C19 C 0.2292(3) 0.3783(2) 0.4736(2) 0.0340(7) Uani 1 1 d . . . . .
H19 H 0.249867 0.372465 0.419988 0.041 Uiso 1 1 calc R U . . .
C20 C 0.2916(3) 0.3818(2) 0.5456(2) 0.0276(6) Uani 1 1 d . . . . .
H20 H 0.355156 0.378148 0.541140 0.033 Uiso 1 1 calc R U . . .
C21 C 0.0714(3) 0.3784(3) 0.4054(3) 0.0576(13) Uani 1 1 d . . . . .
C22 C 0.1132(2) 0.1551(2) 0.6741(2) 0.0270(6) Uani 1 1 d . . . . .
C23 C 0.1902(2) 0.1446(3) 0.7245(2) 0.0315(7) Uani 1 1 d . . . . .
H23 H 0.242364 0.131820 0.699160 0.038 Uiso 1 1 calc R U . . .
C24 C 0.1913(3) 0.1525(3) 0.8104(2) 0.0394(8) Uani 1 1 d . . . . .
H24 H 0.244433 0.146151 0.844072 0.047 Uiso 1 1 calc R U . . .
C25 C 0.1145(3) 0.1697(3) 0.8472(2) 0.0428(9) Uani 1 1 d . . . . .
C26 C 0.0394(3) 0.1824(4) 0.7988(2) 0.0479(10) Uani 1 1 d . . . . .
H26 H -0.012466 0.195569 0.824536 0.058 Uiso 1 1 calc R U . . .
C27 C 0.0391(3) 0.1761(3) 0.7134(2) 0.0390(8) Uani 1 1 d . . . . .
H27 H -0.012215 0.186204 0.681160 0.047 Uiso 1 1 calc R U . . .
C28 C 0.1122(3) 0.1737(4) 0.9355(3) 0.0567(12) Uani 1 1 d . . . . .
C29 C 0.0331(2) 0.1207(2) 0.52682(19) 0.0242(6) Uani 1 1 d . . . . .
C30 C 0.0537(2) 0.1126(2) 0.43718(19) 0.0233(6) Uani 1 1 d . . . . .
C31 C -0.0156(2) 0.0943(3) 0.3637(2) 0.0310(7) Uani 1 1 d . . . . .
H31 H -0.083859 0.083634 0.365915 0.037 Uiso 1 1 calc R U . . .
C32 C 0.0160(3) 0.0918(3) 0.2870(2) 0.0342(7) Uani 1 1 d . . . . .
H32 H -0.030587 0.079840 0.235909 0.041 Uiso 1 1 calc R U . . .
C33 C 0.1159(2) 0.1069(2) 0.2841(2) 0.0292(6) Uani 1 1 d . . . . .
H33 H 0.138460 0.104459 0.231597 0.035 Uiso 1 1 calc R U . . .
C34 C 0.1811(2) 0.1253(2) 0.36003(18) 0.0224(5) Uani 1 1 d . . . . .
C35 C 0.2926(2) 0.1513(2) 0.37304(18) 0.0210(5) Uani 1 1 d . . . . .
C36 C 0.4463(2) 0.2226(2) 0.47984(18) 0.0222(5) Uani 1 1 d . . . . .
C37 C 0.4945(2) 0.1804(3) 0.5258(2) 0.0337(7) Uani 1 1 d . . . . .
H37 H 0.455405 0.126059 0.542117 0.040 Uiso 1 1 calc R U . . .
C38 C 0.5984(3) 0.2174(3) 0.5476(3) 0.0405(8) Uani 1 1 d . . . . .
H38 H 0.630987 0.187977 0.578333 0.049 Uiso 1 1 calc R U . . .
C39 C 0.6564(2) 0.2981(3) 0.5245(2) 0.0366(8) Uani 1 1 d . . . . .
C40 C 0.6094(2) 0.3441(3) 0.4836(2) 0.0312(7) Uani 1 1 d . . . . .
H40 H 0.648483 0.400870 0.470251 0.037 Uiso 1 1 calc R U . . .
C41 C 0.5047(2) 0.3069(2) 0.46226(19) 0.0252(6) Uani 1 1 d . . . . .
H41 H 0.472264 0.339364 0.435226 0.030 Uiso 1 1 calc R U . . .
C42 C 0.7654(3) 0.3308(4) 0.5394(3) 0.0497(10) Uani 1 1 d . . . . .
C43 C 0.3728(2) -0.0693(2) 0.2990(2) 0.0244(6) Uani 1 1 d . . . . .
C44 C 0.3084(2) -0.0652(2) 0.3555(2) 0.0264(6) Uani 1 1 d . . . . .
H44 H 0.325105 -0.005093 0.403365 0.032 Uiso 1 1 calc R U . . .
C45 C 0.2200(2) -0.1474(2) 0.3434(2) 0.0292(6) Uani 1 1 d . . . . .
H45 H 0.176634 -0.143561 0.382683 0.035 Uiso 1 1 calc R U . . .
C46 C 0.1950(2) -0.2357(2) 0.2732(2) 0.0286(6) Uani 1 1 d . . . . .
C47 C 0.2593(3) -0.2411(2) 0.2164(2) 0.0336(7) Uani 1 1 d . . . . .
H47 H 0.242704 -0.301493 0.168909 0.040 Uiso 1 1 calc R U . . .
C48 C 0.3477(3) -0.1583(2) 0.2292(2) 0.0307(7) Uani 1 1 d . . . . .
H48 H 0.391393 -0.162242 0.190222 0.037 Uiso 1 1 calc R U . . .
C49 C 0.1012(3) -0.3207(3) 0.2573(2) 0.0356(7) Uani 1 1 d . . . . .
C50 C 0.5499(2) 0.0116(2) 0.3175(2) 0.0261(6) Uani 1 1 d . . . . .
C51 C 0.6317(2) 0.1004(2) 0.3084(2) 0.0268(6) Uani 1 1 d . . . . .
C52 C 0.7306(3) 0.1143(3) 0.3101(3) 0.0405(9) Uani 1 1 d . . . . .
H52 H 0.754141 0.065276 0.317514 0.049 Uiso 1 1 calc R U . . .
C53 C 0.7959(3) 0.2009(3) 0.3009(3) 0.0429(9) Uani 1 1 d . . . . .
H53 H 0.865076 0.212307 0.303122 0.052 Uiso 1 1 calc R U . . .
C54 C 0.7600(2) 0.2715(3) 0.2883(2) 0.0339(7) Uani 1 1 d . . . . .
H54 H 0.803992 0.331995 0.283042 0.041 Uiso 1 1 calc R U . . .
C55 C 0.6586(2) 0.2506(2) 0.28376(19) 0.0225(5) Uani 1 1 d . . . . .
C56 C 0.6035(2) 0.3132(2) 0.26616(17) 0.0202(5) Uani 1 1 d . . . . .
C57 C 0.4450(2) 0.3273(2) 0.25667(19) 0.0222(5) Uani 1 1 d . . . . .
C58 C 0.3561(2) 0.2792(2) 0.1920(2) 0.0281(6) Uani 1 1 d . . . . .
H58 H 0.338587 0.212239 0.154647 0.034 Uiso 1 1 calc R U . . .
C59 C 0.2930(3) 0.3276(3) 0.1815(2) 0.0350(7) Uani 1 1 d . . . . .
H59 H 0.233057 0.294605 0.136442 0.042 Uiso 1 1 calc R U . . .
C60 C 0.3180(3) 0.4251(3) 0.2374(3) 0.0346(7) Uani 1 1 d . . . . .
C61 C 0.4044(3) 0.4733(2) 0.3038(2) 0.0311(7) Uani 1 1 d . . . . .
H61 H 0.420164 0.539320 0.342418 0.037 Uiso 1 1 calc R U . . .
C62 C 0.4682(2) 0.4244(2) 0.3136(2) 0.0255(6) Uani 1 1 d . . . . .
H62 H 0.527653 0.457190 0.359136 0.031 Uiso 1 1 calc R U . . .
C63 C 0.2552(3) 0.4772(3) 0.2215(3) 0.0494(10) Uani 1 1 d . . . . .
C64 C 0.1858(3) 0.4641(3) 0.9014(2) 0.0405(8) Uani 1 1 d . . . . .
C65 C 0.1142(4) 0.4396(5) 0.9561(3) 0.0800(19) Uani 1 1 d . . . . .
H65A H 0.045085 0.416963 0.922481 0.120 Uiso 1 1 calc R U . . .
H65B H 0.128834 0.499345 1.007054 0.120 Uiso 1 1 calc R U . . .
H65C H 0.120494 0.386043 0.975352 0.120 Uiso 1 1 calc R U . . .
N17 N 0.1051(5) 0.7004(8) 1.0157(4) 0.161(4) Uani 1 1 d . . . . .
C66 C 0.0783(4) 0.6790(6) 0.9449(4) 0.089(2) Uani 1 1 d . . . . .
C67 C 0.0450(6) 0.6515(6) 0.8527(4) 0.119(3) Uani 1 1 d . . . . .
H67A H 0.063849 0.712254 0.837087 0.178 Uiso 1 1 calc R U . . .
H67B H -0.028747 0.615037 0.835611 0.178 Uiso 1 1 calc R U . . .
H67C H 0.076940 0.608537 0.822225 0.178 Uiso 1 1 calc R U . . .
N18 N 0.1791(5) -0.0597(5) -0.1030(4) 0.1015(19) Uani 1 1 d . . . . .
C68 C 0.1681(5) -0.0426(5) -0.0341(4) 0.0756(16) Uani 1 1 d . . . . .
C69 C 0.1528(5) -0.0200(6) 0.0543(4) 0.087(2) Uani 1 1 d . . . . .
H69A H 0.087907 -0.013437 0.054902 0.130 Uiso 1 1 calc R U . . .
H69B H 0.207711 0.043072 0.092371 0.130 Uiso 1 1 calc R U . . .
H69C H 0.152589 -0.074465 0.075306 0.130 Uiso 1 1 calc R U . . .

loop_
_atom_site_aniso_label
_atom_site_aniso_U_11
_atom_site_aniso_U_22
_atom_site_aniso_U_33
_atom_site_aniso_U_23
_atom_site_aniso_U_13
_atom_site_aniso_U_12
Cu1 0.02435(18) 0.01686(16) 0.01983(16) 0.00606(13) 0.00121(13) 0.00780(13)
Cu2 0.01972(17) 0.02042(17) 0.02133(17) 0.00676(13) 0.00326(13) 0.00709(13)
Cu3 0.02095(17) 0.01708(16) 0.02651(18) 0.00975(13) 0.00709(13) 0.00886(13)
O1 0.0326(12) 0.0304(12) 0.0278(11) 0.0019(9) -0.0059(9) 0.0108(10)
O2 0.0247(10) 0.0167(9) 0.0239(10) 0.0037(8) 0.0007(8) 0.0079(8)
O3 0.0205(10) 0.0365(12) 0.0334(12) 0.0083(10) 0.0070(9) 0.0087(9)
O4 0.0241(10) 0.0266(10) 0.0244(10) 0.0101(8) 0.0078(8) 0.0129(8)
O5 0.0301(12) 0.0298(12) 0.0566(15) 0.0259(11) 0.0079(11) 0.0151(10)
O6 0.0241(10) 0.0192(9) 0.0278(10) 0.0119(8) 0.0042(8) 0.0071(8)
O7 0.0291(11) 0.0233(11) 0.0389(12) 0.0137(10) 0.0032(9) 0.0089(9)
N1 0.0242(12) 0.0207(11) 0.0217(11) 0.0072(9) 0.0016(9) 0.0071(9)
N2 0.0513(19) 0.0295(15) 0.0311(14) 0.0047(12) 0.0096(13) 0.0172(13)
N3 0.0262(12) 0.0209(11) 0.0184(11) 0.0079(9) 0.0033(9) 0.0082(10)
N4 0.0246(12) 0.0192(11) 0.0214(11) 0.0082(9) 0.0020(9) 0.0088(9)
N5 0.060(3) 0.086(3) 0.080(3) 0.057(3) -0.029(2) -0.010(2)
N6 0.0246(12) 0.0237(12) 0.0251(12) 0.0079(10) 0.0070(10) 0.0105(10)
N7 0.060(3) 0.124(4) 0.037(2) 0.027(2) 0.0104(18) 0.013(3)
N8 0.0184(11) 0.0208(11) 0.0241(11) 0.0069(9) 0.0026(9) 0.0071(9)
N9 0.0208(12) 0.0217(11) 0.0247(12) 0.0092(10) 0.0048(9) 0.0077(9)
N10 0.0263(18) 0.123(4) 0.088(3) 0.051(3) 0.0092(19) 0.019(2)
N11 0.0239(12) 0.0175(11) 0.0251(12) 0.0080(9) 0.0053(9) 0.0097(9)
N12 0.054(2) 0.073(3) 0.147(5) 0.071(3) 0.039(3) 0.045(2)
N13 0.0226(12) 0.0192(11) 0.0277(12) 0.0110(10) 0.0043(9) 0.0092(9)
N14 0.0238(12) 0.0197(11) 0.0334(13) 0.0137(10) 0.0089(10) 0.0106(10)
N15 0.0310(17) 0.0382(18) 0.072(2) 0.0148(17) 0.0091(16) 0.0062(14)
N16 0.0288(14) 0.0392(16) 0.0315(14) 0.0137(12) 0.0050(11) 0.0072(12)
C1 0.0322(16) 0.0228(14) 0.0193(13) 0.0062(11) 0.0052(11) 0.0092(12)
C2 0.0307(16) 0.0241(15) 0.0305(15) 0.0036(12) 0.0018(12) 0.0083(12)
C3 0.0348(17) 0.0289(16) 0.0334(16) 0.0060(13) 0.0078(13) 0.0140(14)
C4 0.0426(18) 0.0217(14) 0.0240(14) 0.0065(12) 0.0101(13) 0.0113(13)
C5 0.0404(18) 0.0229(15) 0.0276(15) 0.0013(12) 0.0009(13) 0.0067(13)
C6 0.0313(16) 0.0262(15) 0.0311(16) 0.0057(13) 0.0004(13) 0.0082(13)
C7 0.047(2) 0.0238(15) 0.0243(15) 0.0055(12) 0.0062(13) 0.0105(14)
C8 0.0259(14) 0.0234(14) 0.0220(13) 0.0074(11) 0.0042(11) 0.0079(11)
C9 0.0246(14) 0.0254(14) 0.0193(12) 0.0081(11) 0.0034(10) 0.0088(11)
C10 0.0270(15) 0.0333(16) 0.0220(13) 0.0084(12) 0.0011(11) 0.0138(13)
C11 0.0327(16) 0.0349(16) 0.0282(15) 0.0131(13) 0.0057(12) 0.0205(14)
C12 0.0332(16) 0.0249(14) 0.0238(14) 0.0088(12) 0.0053(12) 0.0143(12)
C13 0.0236(13) 0.0207(13) 0.0199(12) 0.0080(10) 0.0033(10) 0.0087(11)
C14 0.0210(13) 0.0195(13) 0.0215(13) 0.0080(10) 0.0046(10) 0.0065(10)
C15 0.0265(14) 0.0153(12) 0.0234(13) 0.0062(10) -0.0011(11) 0.0060(11)
C16 0.0277(15) 0.0288(15) 0.0342(16) 0.0122(13) 0.0018(13) 0.0100(13)
C17 0.0266(16) 0.0407(19) 0.050(2) 0.0210(17) -0.0027(15) 0.0097(14)
C18 0.0367(18) 0.0296(17) 0.0419(19) 0.0183(15) -0.0125(15) 0.0018(14)
C19 0.0429(19) 0.0238(15) 0.0246(15) 0.0114(12) -0.0023(13) 0.0013(13)
C20 0.0343(16) 0.0170(13) 0.0271(14) 0.0068(11) 0.0024(12) 0.0072(12)
C21 0.048(2) 0.054(3) 0.055(2) 0.034(2) -0.0170(19) -0.0028(19)
C22 0.0276(15) 0.0258(15) 0.0262(14) 0.0092(12) 0.0064(12) 0.0089(12)
C23 0.0289(16) 0.0339(17) 0.0291(15) 0.0112(13) 0.0064(12) 0.0094(13)
C24 0.0334(18) 0.049(2) 0.0309(17) 0.0172(16) 0.0008(14) 0.0095(16)
C25 0.041(2) 0.054(2) 0.0271(16) 0.0136(16) 0.0087(14) 0.0116(17)
C26 0.044(2) 0.070(3) 0.0312(18) 0.0136(18) 0.0156(16) 0.026(2)
C27 0.0373(19) 0.053(2) 0.0339(17) 0.0150(16) 0.0122(14) 0.0252(17)
C28 0.044(2) 0.080(3) 0.0305(19) 0.018(2) 0.0063(16) 0.007(2)
C29 0.0231(14) 0.0212(13) 0.0276(14) 0.0076(11) 0.0071(11) 0.0081(11)
C30 0.0207(13) 0.0207(13) 0.0279(14) 0.0077(11) 0.0049(11) 0.0083(11)
C31 0.0205(14) 0.0387(18) 0.0325(16) 0.0114(14) 0.0033(12) 0.0117(13)
C32 0.0272(16) 0.046(2) 0.0270(15) 0.0105(14) -0.0003(12) 0.0155(14)
C33 0.0281(15) 0.0347(16) 0.0235(14) 0.0076(12) 0.0034(12) 0.0136(13)
C34 0.0225(14) 0.0212(13) 0.0234(13) 0.0074(11) 0.0050(11) 0.0089(11)
C35 0.0220(13) 0.0197(13) 0.0241(13) 0.0090(11) 0.0066(10) 0.0099(11)
C36 0.0214(13) 0.0226(13) 0.0212(13) 0.0064(11) 0.0028(10) 0.0087(11)
C37 0.0263(16) 0.0359(17) 0.0435(19) 0.0225(15) 0.0058(13) 0.0113(13)
C38 0.0265(17) 0.053(2) 0.050(2) 0.0309(19) 0.0054(15) 0.0157(16)
C39 0.0231(16) 0.045(2) 0.0343(17) 0.0148(15) 0.0026(13) 0.0058(14)
C40 0.0276(16) 0.0306(16) 0.0297(15) 0.0115(13) 0.0064(12) 0.0041(13)
C41 0.0281(15) 0.0229(14) 0.0245(14) 0.0101(11) 0.0054(11) 0.0086(12)
C42 0.0267(18) 0.068(3) 0.051(2) 0.027(2) 0.0042(16) 0.0110(18)
C43 0.0256(14) 0.0208(13) 0.0306(15) 0.0139(12) 0.0058(11) 0.0095(11)
C44 0.0274(15) 0.0214(14) 0.0310(15) 0.0088(12) 0.0082(12) 0.0102(12)
C45 0.0267(15) 0.0266(15) 0.0371(17) 0.0126(13) 0.0112(13) 0.0115(12)
C46 0.0245(15) 0.0229(14) 0.0366(16) 0.0104(13) 0.0047(12) 0.0081(12)
C47 0.0348(17) 0.0236(15) 0.0363(17) 0.0059(13) 0.0071(14) 0.0083(13)
C48 0.0344(17) 0.0245(15) 0.0341(16) 0.0100(13) 0.0145(13) 0.0108(13)
C49 0.0305(17) 0.0272(16) 0.0455(19) 0.0089(14) 0.0064(14) 0.0110(14)
C50 0.0257(14) 0.0236(14) 0.0346(16) 0.0171(12) 0.0062(12) 0.0108(12)
C51 0.0261(15) 0.0276(15) 0.0353(16) 0.0184(13) 0.0076(12) 0.0143(12)
C52 0.0295(17) 0.0385(19) 0.069(3) 0.0340(19) 0.0129(16) 0.0184(15)
C53 0.0238(16) 0.044(2) 0.077(3) 0.039(2) 0.0161(17) 0.0159(15)
C54 0.0279(16) 0.0310(16) 0.053(2) 0.0277(16) 0.0120(14) 0.0116(13)
C55 0.0251(14) 0.0190(13) 0.0263(14) 0.0115(11) 0.0060(11) 0.0093(11)
C56 0.0246(13) 0.0168(12) 0.0195(12) 0.0070(10) 0.0036(10) 0.0085(10)
C57 0.0240(14) 0.0206(13) 0.0275(14) 0.0130(11) 0.0095(11) 0.0102(11)
C58 0.0296(15) 0.0231(14) 0.0321(15) 0.0105(12) 0.0042(12) 0.0111(12)
C59 0.0259(16) 0.0376(18) 0.047(2) 0.0217(16) 0.0049(14) 0.0145(14)
C60 0.0311(16) 0.0372(18) 0.054(2) 0.0288(16) 0.0199(15) 0.0214(14)
C61 0.0379(17) 0.0240(15) 0.0414(18) 0.0155(13) 0.0193(14) 0.0175(13)
C62 0.0298(15) 0.0225(14) 0.0279(14) 0.0111(12) 0.0107(12) 0.0113(12)
C63 0.042(2) 0.051(2) 0.083(3) 0.042(2) 0.029(2) 0.0308(19)
C64 0.0313(18) 0.047(2) 0.0339(18) 0.0158(16) 0.0013(14) 0.0045(15)
C65 0.058(3) 0.109(5) 0.052(3) 0.030(3) 0.025(2) 0.004(3)
N17 0.081(4) 0.257(10) 0.081(4) 0.092(6) -0.004(3) -0.025(5)
C66 0.052(3) 0.120(5) 0.072(4) 0.055(4) 0.008(3) -0.009(3)
C67 0.110(6) 0.127(7) 0.066(4) 0.041(4) 0.002(4) -0.015(5)
N18 0.120(5) 0.119(5) 0.072(4) 0.022(3) 0.021(3) 0.063(4)
C68 0.065(3) 0.087(4) 0.064(3) 0.016(3) 0.008(3) 0.029(3)
C69 0.058(3) 0.114(5) 0.065(3) 0.014(3) 0.015(3) 0.020(3)

loop_
_atom_type_symbol
_atom_type_description
_atom_type_scat_dispersion_real
_atom_type_scat_dispersion_imag
_atom_type_scat_source
C C 0.0033 0.0016 'International Tables Vol C Tables 4.2.6.8 and 6.1.1.4'
H H 0.0000 0.0000 'International Tables Vol C Tables 4.2.6.8 and 6.1.1.4'
Cu Cu 0.3201 1.2651 'International Tables Vol C Tables 4.2.6.8 and 6.1.1.4'
N N 0.0061 0.0033 'International Tables Vol C Tables 4.2.6.8 and 6.1.1.4'
O O 0.0106 0.0060 'International Tables Vol C Tables 4.2.6.8 and 6.1.1.4'

loop_
_exptl_crystal_face_index_h
_exptl_crystal_face_index_k
_exptl_crystal_face_index_l
_exptl_crystal_face_perp_dist
-5.00 -4.00 3.00 0.0310
-5.00 -4.00 4.00 0.0300
-4.00 -2.00 1.00 0.0250
-1.00 0.00 -3.00 0.0490
-1.00 2.00 -2.00 0.0230
0.00 -1.00 1.00 0.0480
0.00 0.00 1.00 0.0990
0.00 0.00 -1.00 0.0610
1.00 -2.00 -5.00 0.0790
1.00 -1.00 5.00 0.0830
2.00 3.00 -4.00 0.0550
2.00 -1.00 1.00 0.0640
3.00 5.00 -4.00 0.0500
4.00 -1.00 4.00 0.0740
4.00 -3.00 2.00 0.0600
5.00 1.00 3.00 0.0800
5.00 3.00 -2.00 0.0510
5.00 0.00 -1.00 0.0490

loop_
_geom_angle_atom_site_label_1
_geom_angle_atom_site_label_2
_geom_angle_atom_site_label_3
_geom_angle
_geom_angle_site_symmetry_1
_geom_angle_site_symmetry_3
_geom_angle_publ_flag
O6 Cu1 N1 102.33(9) 2_666 . ?
O6 Cu1 N4 93.77(9) 2_666 . ?
O6 Cu1 N16 94.93(10) 2_666 . ?
N1 Cu1 N4 160.56(10) . . ?
N1 Cu1 N16 96.34(10) . . ?
N3 Cu1 O6 156.88(10) . 2_666 ?
N3 Cu1 N1 81.25(10) . . ?
N3 Cu1 N4 79.69(10) . . ?
N3 Cu1 N16 107.47(11) . . ?
N4 Cu1 N16 93.02(10) . . ?
O2 Cu2 O7 92.95(8) . . ?
O2 Cu2 N6 103.87(10) . . ?
O2 Cu2 N9 93.80(9) . . ?
N6 Cu2 O7 95.60(9) . . ?
N6 Cu2 N9 160.43(10) . . ?
N8 Cu2 O2 161.58(10) . . ?
N8 Cu2 O7 104.31(9) . . ?
N8 Cu2 N6 81.10(10) . . ?
N8 Cu2 N9 79.52(10) . . ?
N9 Cu2 O7 91.76(9) . . ?
O4 Cu3 N2 97.06(10) . 1_544 ?
O4 Cu3 N11 96.35(9) . . ?
O4 Cu3 N14 103.34(9) . . ?
N11 Cu3 N2 89.77(10) . 1_544 ?
N13 Cu3 O4 167.82(10) . . ?
N13 Cu3 N2 94.47(11) . 1_544 ?
N13 Cu3 N11 79.74(10) . . ?
N13 Cu3 N14 80.49(10) . . ?
N14 Cu3 N2 90.19(11) . 1_544 ?
N14 Cu3 N11 160.16(10) . . ?
C14 O2 Cu2 131.65(19) . . ?
C35 O4 Cu3 130.75(19) . . ?
C56 O6 Cu1 129.98(19) . 2_666 ?
Cu2 O7 H7A 118.3 . . ?
Cu2 O7 H7B 120.8 . . ?
H7A O7 H7B 104.5 . . ?
C1 N1 Cu1 125.3(2) . . ?
C8 N1 Cu1 114.29(19) . . ?
C8 N1 C1 120.4(2) . . ?
C7 N2 Cu3 129.9(3) . 1_566 ?
C9 N3 Cu1 117.8(2) . . ?
C9 N3 C13 122.7(3) . . ?
C13 N3 Cu1 119.28(19) . . ?
C14 N4 Cu1 115.08(19) . . ?
C14 N4 C15 121.3(2) . . ?
C15 N4 Cu1 122.86(18) . . ?
C22 N6 Cu2 124.7(2) . . ?
C29 N6 Cu2 114.4(2) . . ?
C29 N6 C22 120.9(3) . . ?
C30 N8 Cu2 117.6(2) . . ?
C30 N8 C34 122.6(3) . . ?
C34 N8 Cu2 119.11(19) . . ?
C35 N9 Cu2 114.44(19) . . ?
C35 N9 C36 120.5(2) . . ?
C36 N9 Cu2 125.05(19) . . ?
C56 N11 Cu3 115.10(18) . . ?
C56 N11 C57 121.2(2) . . ?
C57 N11 Cu3 123.67(19) . . ?
C51 N13 Cu3 118.8(2) . . ?
C51 N13 C55 122.1(3) . . ?
C55 N13 Cu3 119.06(19) . . ?
C43 N14 Cu3 125.58(19) . . ?
C50 N14 Cu3 115.01(19) . . ?
C50 N14 C43 118.7(2) . . ?
C64 N16 Cu1 166.5(3) . . ?
C2 C1 N1 117.6(3) . . ?
C2 C1 C6 118.5(3) . . ?
C6 C1 N1 123.9(3) . . ?
C1 C2 H2 119.4 . . ?
C3 C2 C1 121.2(3) . . ?
C3 C2 H2 119.4 . . ?
C2 C3 H3 120.1 . . ?
C2 C3 C4 119.9(3) . . ?
C4 C3 H3 120.1 . . ?
C3 C4 C7 119.1(3) . . ?
C5 C4 C3 119.6(3) . . ?
C5 C4 C7 121.2(3) . . ?
C4 C5 H5 119.8 . . ?
C4 C5 C6 120.5(3) . . ?
C6 C5 H5 119.8 . . ?
C1 C6 H6 119.9 . . ?
C5 C6 C1 120.2(3) . . ?
C5 C6 H6 119.9 . . ?
N2 C7 C4 176.5(4) . . ?
O1 C8 N1 129.7(3) . . ?
O1 C8 C9 118.5(3) . . ?
N1 C8 C9 111.8(2) . . ?
N3 C9 C8 114.6(3) . . ?
N3 C9 C10 119.8(3) . . ?
C10 C9 C8 125.6(3) . . ?
C9 C10 H10 120.8 . . ?
C11 C10 C9 118.5(3) . . ?
C11 C10 H10 120.8 . . ?
C10 C11 H11 119.6 . . ?
C10 C11 C12 120.8(3) . . ?
C12 C11 H11 119.6 . . ?
C11 C12 H12 121.5 . . ?
C13 C12 C11 117.0(3) . . ?
C13 C12 H12 121.5 . . ?
N3 C13 C12 121.0(3) . . ?
N3 C13 C14 112.8(2) . . ?
C12 C13 C14 126.2(3) . . ?
O2 C14 N4 130.1(3) . . ?
O2 C14 C13 116.7(2) . . ?
N4 C14 C13 113.1(2) . . ?
C16 C15 N4 119.3(3) . . ?
C16 C15 C20 119.8(3) . . ?
C20 C15 N4 120.8(3) . . ?
C15 C16 H16 119.9 . . ?
C17 C16 C15 120.2(3) . . ?
C17 C16 H16 119.9 . . ?
C16 C17 H17 120.2 . . ?
C16 C17 C18 119.7(3) . . ?
C18 C17 H17 120.2 . . ?
C17 C18 C21 120.5(4) . . ?
C19 C18 C17 120.7(3) . . ?
C19 C18 C21 118.9(4) . . ?
C18 C19 H19 120.4 . . ?
C20 C19 C18 119.2(3) . . ?
C20 C19 H19 120.4 . . ?
C15 C20 H20 119.8 . . ?
C19 C20 C15 120.4(3) . . ?
C19 C20 H20 119.8 . . ?
N5 C21 C18 177.6(6) . . ?
C23 C22 N6 117.9(3) . . ?
C27 C22 N6 123.9(3) . . ?
C27 C22 C23 118.2(3) . . ?
C22 C23 H23 119.5 . . ?
C24 C23 C22 121.0(3) . . ?
C24 C23 H23 119.5 . . ?
C23 C24 H24 120.2 . . ?
C23 C24 C25 119.7(3) . . ?
C25 C24 H24 120.2 . . ?
C24 C25 C28 120.4(4) . . ?
C26 C25 C24 119.9(3) . . ?
C26 C25 C28 119.7(4) . . ?
C25 C26 H26 119.8 . . ?
C27 C26 C25 120.4(4) . . ?
C27 C26 H26 119.8 . . ?
C22 C27 H27 119.6 . . ?
C26 C27 C22 120.8(3) . . ?
C26 C27 H27 119.6 . . ?
N7 C28 C25 177.4(5) . . ?
O3 C29 N6 130.0(3) . . ?
O3 C29 C30 117.7(3) . . ?
N6 C29 C30 112.3(2) . . ?
N8 C30 C29 114.2(2) . . ?
N8 C30 C31 119.9(3) . . ?
C31 C30 C29 126.0(3) . . ?
C30 C31 H31 120.6 . . ?
C30 C31 C32 118.8(3) . . ?
C32 C31 H31 120.6 . . ?
C31 C32 H32 119.9 . . ?
C31 C32 C33 120.2(3) . . ?
C33 C32 H32 119.9 . . ?
C32 C33 H33 121.1 . . ?
C34 C33 C32 117.8(3) . . ?
C34 C33 H33 121.1 . . ?
N8 C34 C33 120.6(3) . . ?
N8 C34 C35 112.9(2) . . ?
C33 C34 C35 126.5(3) . . ?
O4 C35 N9 130.3(3) . . ?
O4 C35 C34 116.4(2) . . ?
N9 C35 C34 113.4(2) . . ?
C37 C36 N9 120.6(3) . . ?
C41 C36 N9 120.3(3) . . ?
C41 C36 C37 119.0(3) . . ?
C36 C37 H37 119.9 . . ?
C38 C37 C36 120.1(3) . . ?
C38 C37 H37 119.9 . . ?
C37 C38 H38 119.9 . . ?
C37 C38 C39 120.2(3) . . ?
C39 C38 H38 119.9 . . ?
C38 C39 C42 120.4(3) . . ?
C40 C39 C38 119.9(3) . . ?
C40 C39 C42 119.6(3) . . ?
C39 C40 H40 120.2 . . ?
C39 C40 C41 119.5(3) . . ?
C41 C40 H40 120.2 . . ?
C36 C41 H41 119.5 . . ?
C40 C41 C36 120.9(3) . . ?
C40 C41 H41 119.5 . . ?
N10 C42 C39 176.1(5) . . ?
C44 C43 N14 121.1(3) . . ?
C44 C43 C48 119.0(3) . . ?
C48 C43 N14 119.8(3) . . ?
C43 C44 H44 119.5 . . ?
C45 C44 C43 121.1(3) . . ?
C45 C44 H44 119.5 . . ?
C44 C45 H45 120.2 . . ?
C44 C45 C46 119.7(3) . . ?
C46 C45 H45 120.2 . . ?
C45 C46 C49 120.5(3) . . ?
C47 C46 C45 119.9(3) . . ?
C47 C46 C49 119.6(3) . . ?
C46 C47 H47 120.0 . . ?
C48 C47 C46 120.0(3) . . ?
C48 C47 H47 120.0 . . ?
C43 C48 H48 119.8 . . ?
C47 C48 C43 120.4(3) . . ?
C47 C48 H48 119.8 . . ?
N15 C49 C46 176.6(4) . . ?
O5 C50 N14 128.5(3) . . ?
O5 C50 C51 118.7(3) . . ?
N14 C50 C51 112.7(2) . . ?
N13 C51 C50 112.9(3) . . ?
N13 C51 C52 120.3(3) . . ?
C52 C51 C50 126.7(3) . . ?
C51 C52 H52 120.5 . . ?
C51 C52 C53 119.0(3) . . ?
C53 C52 H52 120.5 . . ?
C52 C53 H53 120.0 . . ?
C52 C53 C54 119.9(3) . . ?
C54 C53 H53 120.0 . . ?
C53 C54 H54 121.1 . . ?
C55 C54 C53 117.9(3) . . ?
C55 C54 H54 121.1 . . ?
N13 C55 C54 120.6(3) . . ?
N13 C55 C56 112.8(2) . . ?
C54 C55 C56 126.6(3) . . ?
O6 C56 N11 130.8(3) . . ?
O6 C56 C55 115.9(2) . . ?
N11 C56 C55 113.3(2) . . ?
C58 C57 N11 119.5(3) . . ?
C58 C57 C62 119.2(3) . . ?
C62 C57 N11 121.2(3) . . ?
C57 C58 H58 119.5 . . ?
C59 C58 C57 120.9(3) . . ?
C59 C58 H58 119.5 . . ?
C58 C59 H59 120.3 . . ?
C58 C59 C60 119.4(3) . . ?
C60 C59 H59 120.3 . . ?
C59 C60 C63 118.6(4) . . ?
C61 C60 C59 120.7(3) . . ?
C61 C60 C63 120.5(4) . . ?
C60 C61 H61 120.2 . . ?
C60 C61 C62 119.6(3) . . ?
C62 C61 H61 120.2 . . ?
C57 C62 H62 119.9 . . ?
C61 C62 C57 120.1(3) . . ?
C61 C62 H62 119.9 . . ?
N12 C63 C60 176.1(5) . . ?
N16 C64 C65 178.3(4) . . ?
C64 C65 H65A 109.5 . . ?
C64 C65 H65B 109.5 . . ?
C64 C65 H65C 109.5 . . ?
H65A C65 H65B 109.5 . . ?
H65A C65 H65C 109.5 . . ?
H65B C65 H65C 109.5 . . ?
N17 C66 C67 179.2(7) . . ?
C66 C67 H67A 109.5 . . ?
C66 C67 H67B 109.5 . . ?
C66 C67 H67C 109.5 . . ?
H67A C67 H67B 109.5 . . ?
H67A C67 H67C 109.5 . . ?
H67B C67 H67C 109.5 . . ?
N18 C68 C69 179.1(8) . . ?
C68 C69 H69A 109.5 . . ?
C68 C69 H69B 109.5 . . ?
C68 C69 H69C 109.5 . . ?
H69A C69 H69B 109.5 . . ?
H69A C69 H69C 109.5 . . ?
H69B C69 H69C 109.5 . . ?

loop_
_geom_bond_atom_site_label_1
_geom_bond_atom_site_label_2
_geom_bond_distance
_geom_bond_site_symmetry_2
_geom_bond_publ_flag
Cu1 O6 1.952(2) 2_666 ?
Cu1 N1 2.022(2) . ?
Cu1 N3 1.911(2) . ?
Cu1 N4 2.036(2) . ?
Cu1 N16 2.296(3) . ?
Cu2 O2 1.927(2) . ?
Cu2 O7 2.247(2) . ?
Cu2 N6 2.025(3) . ?
Cu2 N8 1.919(2) . ?
Cu2 N9 2.056(2) . ?
Cu3 O4 1.930(2) . ?
Cu3 N2 2.414(3) 1_544 ?
Cu3 N11 2.045(2) . ?
Cu3 N13 1.912(2) . ?
Cu3 N14 2.020(2) . ?
O1 C8 1.229(4) . ?
O2 C14 1.261(3) . ?
O3 C29 1.242(4) . ?
O4 C35 1.271(3) . ?
O5 C50 1.250(4) . ?
O6 C56 1.262(3) . ?
O7 H7A 0.8699 . ?
O7 H7B 0.8698 . ?
N1 C1 1.409(4) . ?
N1 C8 1.358(4) . ?
N2 C7 1.140(4) . ?
N3 C9 1.326(4) . ?
N3 C13 1.329(4) . ?
N4 C14 1.321(4) . ?
N4 C15 1.417(4) . ?
N5 C21 1.140(5) . ?
N6 C22 1.413(4) . ?
N6 C29 1.343(4) . ?
N7 C28 1.144(5) . ?
N8 C30 1.323(4) . ?
N8 C34 1.331(4) . ?
N9 C35 1.317(4) . ?
N9 C36 1.415(4) . ?
N10 C42 1.135(5) . ?
N11 C56 1.311(4) . ?
N11 C57 1.411(4) . ?
N12 C63 1.136(5) . ?
N13 C51 1.331(4) . ?
N13 C55 1.335(4) . ?
N14 C43 1.415(4) . ?
N14 C50 1.335(4) . ?
N15 C49 1.138(5) . ?
N16 C64 1.127(5) . ?
C1 C2 1.392(5) . ?
C1 C6 1.405(4) . ?
C2 H2 0.9500 . ?
C2 C3 1.377(5) . ?
C3 H3 0.9500 . ?
C3 C4 1.398(5) . ?
C4 C5 1.385(5) . ?
C4 C7 1.436(4) . ?
C5 H5 0.9500 . ?
C5 C6 1.387(5) . ?
C6 H6 0.9500 . ?
C8 C9 1.506(4) . ?
C9 C10 1.386(4) . ?
C10 H10 0.9500 . ?
C10 C11 1.386(5) . ?
C11 H11 0.9500 . ?
C11 C12 1.395(4) . ?
C12 H12 0.9500 . ?
C12 C13 1.387(4) . ?
C13 C14 1.497(4) . ?
C15 C16 1.390(4) . ?
C15 C20 1.393(4) . ?
C16 H16 0.9500 . ?
C16 C17 1.382(5) . ?
C17 H17 0.9500 . ?
C17 C18 1.392(6) . ?
C18 C19 1.389(6) . ?
C18 C21 1.444(5) . ?
C19 H19 0.9500 . ?
C19 C20 1.388(4) . ?
C20 H20 0.9500 . ?
C22 C23 1.401(4) . ?
C22 C27 1.390(5) . ?
C23 H23 0.9500 . ?
C23 C24 1.380(5) . ?
C24 H24 0.9500 . ?
C24 C25 1.386(5) . ?
C25 C26 1.382(6) . ?
C25 C28 1.440(5) . ?
C26 H26 0.9500 . ?
C26 C27 1.379(5) . ?
C27 H27 0.9500 . ?
C29 C30 1.512(4) . ?
C30 C31 1.381(4) . ?
C31 H31 0.9500 . ?
C31 C32 1.381(5) . ?
C32 H32 0.9500 . ?
C32 C33 1.391(5) . ?
C33 H33 0.9500 . ?
C33 C34 1.377(4) . ?
C34 C35 1.498(4) . ?
C36 C37 1.395(4) . ?
C36 C41 1.391(4) . ?
C37 H37 0.9500 . ?
C37 C38 1.376(5) . ?
C38 H38 0.9500 . ?
C38 C39 1.400(5) . ?
C39 C40 1.381(5) . ?
C39 C42 1.449(5) . ?
C40 H40 0.9500 . ?
C40 C41 1.385(4) . ?
C41 H41 0.9500 . ?
C43 C44 1.386(4) . ?
C43 C48 1.397(4) . ?
C44 H44 0.9500 . ?
C44 C45 1.385(4) . ?
C45 H45 0.9500 . ?
C45 C46 1.393(4) . ?
C46 C47 1.390(5) . ?
C46 C49 1.443(4) . ?
C47 H47 0.9500 . ?
C47 C48 1.389(5) . ?
C48 H48 0.9500 . ?
C50 C51 1.508(4) . ?
C51 C52 1.368(4) . ?
C52 H52 0.9500 . ?
C52 C53 1.384(5) . ?
C53 H53 0.9500 . ?
C53 C54 1.396(5) . ?
C54 H54 0.9500 . ?
C54 C55 1.378(4) . ?
C55 C56 1.502(4) . ?
C57 C58 1.391(4) . ?
C57 C62 1.397(4) . ?
C58 H58 0.9500 . ?
C58 C59 1.382(4) . ?
C59 H59 0.9500 . ?
C59 C60 1.391(5) . ?
C60 C61 1.383(5) . ?
C60 C63 1.445(5) . ?
C61 H61 0.9500 . ?
C61 C62 1.394(4) . ?
C62 H62 0.9500 . ?
C64 C65 1.463(6) . ?
C65 H65A 0.9800 . ?
C65 H65B 0.9800 . ?
C65 H65C 0.9800 . ?
N17 C66 1.101(8) . ?
C66 C67 1.432(8) . ?
C67 H67A 0.9800 . ?
C67 H67B 0.9800 . ?
C67 H67C 0.9800 . ?
N18 C68 1.127(7) . ?
C68 C69 1.454(8) . ?
C69 H69A 0.9800 . ?
C69 H69B 0.9800 . ?
C69 H69C 0.9800 . ?

loop_
_geom_torsion_atom_site_label_1
_geom_torsion_atom_site_label_2
_geom_torsion_atom_site_label_3
_geom_torsion_atom_site_label_4
_geom_torsion
_geom_torsion_site_symmetry_1
_geom_torsion_site_symmetry_2
_geom_torsion_site_symmetry_3
_geom_torsion_site_symmetry_4
_geom_torsion_publ_flag
Cu1 O6 C56 N11 -21.3(5) 2_666 . . . ?
Cu1 O6 C56 C55 158.03(19) 2_666 . . . ?
Cu1 N1 C1 C2 23.4(4) . . . . ?
Cu1 N1 C1 C6 -156.8(2) . . . . ?
Cu1 N1 C8 O1 176.2(3) . . . . ?
Cu1 N1 C8 C9 -5.8(3) . . . . ?
Cu1 N3 C9 C8 0.1(3) . . . . ?
Cu1 N3 C9 C10 -178.3(2) . . . . ?
Cu1 N3 C13 C12 179.4(2) . . . . ?
Cu1 N3 C13 C14 2.3(3) . . . . ?
Cu1 N4 C14 O2 -175.5(2) . . . . ?
Cu1 N4 C14 C13 1.0(3) . . . . ?
Cu1 N4 C15 C16 -61.6(3) . . . . ?
Cu1 N4 C15 C20 113.6(3) . . . . ?
Cu2 O2 C14 N4 -17.0(5) . . . . ?
Cu2 O2 C14 C13 166.55(19) . . . . ?
Cu2 N6 C22 C23 -22.8(4) . . . . ?
Cu2 N6 C22 C27 155.3(3) . . . . ?
Cu2 N6 C29 O3 -179.8(3) . . . . ?
Cu2 N6 C29 C30 1.1(3) . . . . ?
Cu2 N8 C30 C29 -7.3(3) . . . . ?
Cu2 N8 C30 C31 171.7(2) . . . . ?
Cu2 N8 C34 C33 -171.9(2) . . . . ?
Cu2 N8 C34 C35 4.8(3) . . . . ?
Cu2 N9 C35 O4 -171.1(2) . . . . ?
Cu2 N9 C35 C34 8.8(3) . . . . ?
Cu2 N9 C36 C37 56.0(4) . . . . ?
Cu2 N9 C36 C41 -120.5(3) . . . . ?
Cu3 O4 C35 N9 10.9(5) . . . . ?
Cu3 O4 C35 C34 -169.01(18) . . . . ?
Cu3 N11 C56 O6 178.0(2) . . . . ?
Cu3 N11 C56 C55 -1.3(3) . . . . ?
Cu3 N11 C57 C58 -56.7(3) . . . . ?
Cu3 N11 C57 C62 119.9(3) . . . . ?
Cu3 N13 C51 C50 -0.3(4) . . . . ?
Cu3 N13 C51 C52 177.4(3) . . . . ?
Cu3 N13 C55 C54 179.9(2) . . . . ?
Cu3 N13 C55 C56 -0.7(3) . . . . ?
Cu3 N14 C43 C44 -67.0(4) . . . . ?
Cu3 N14 C43 C48 108.8(3) . . . . ?
Cu3 N14 C50 O5 179.5(3) . . . . ?
Cu3 N14 C50 C51 -1.9(3) . . . . ?
O1 C8 C9 N3 -177.9(3) . . . . ?
O1 C8 C9 C10 0.5(5) . . . . ?
O3 C29 C30 N8 -175.4(3) . . . . ?
O3 C29 C30 C31 5.8(5) . . . . ?
O5 C50 C51 N13 -179.8(3) . . . . ?
O5 C50 C51 C52 2.7(5) . . . . ?
N1 C1 C2 C3 175.7(3) . . . . ?
N1 C1 C6 C5 -175.8(3) . . . . ?
N1 C8 C9 N3 3.8(4) . . . . ?
N1 C8 C9 C10 -177.8(3) . . . . ?
N3 C9 C10 C11 0.0(5) . . . . ?
N3 C13 C14 O2 175.0(2) . . . . ?
N3 C13 C14 N4 -2.1(4) . . . . ?
N4 C15 C16 C17 175.6(3) . . . . ?
N4 C15 C20 C19 -175.2(3) . . . . ?
N6 C22 C23 C24 179.6(3) . . . . ?
N6 C22 C27 C26 179.4(4) . . . . ?
N6 C29 C30 N8 3.8(4) . . . . ?
N6 C29 C30 C31 -175.1(3) . . . . ?
N8 C30 C31 C32 -0.6(5) . . . . ?
N8 C34 C35 O4 171.0(2) . . . . ?
N8 C34 C35 N9 -8.9(4) . . . . ?
N9 C36 C37 C38 178.7(3) . . . . ?
N9 C36 C41 C40 -178.3(3) . . . . ?
N11 C57 C58 C59 179.2(3) . . . . ?
N11 C57 C62 C61 -178.6(3) . . . . ?
N13 C51 C52 C53 2.7(6) . . . . ?
N13 C55 C56 O6 -178.1(2) . . . . ?
N13 C55 C56 N11 1.3(4) . . . . ?
N14 C43 C44 C45 175.5(3) . . . . ?
N14 C43 C48 C47 -175.5(3) . . . . ?
N14 C50 C51 N13 1.4(4) . . . . ?
N14 C50 C51 C52 -176.1(4) . . . . ?
C1 N1 C8 O1 -3.8(5) . . . . ?
C1 N1 C8 C9 174.3(3) . . . . ?
C1 C2 C3 C4 1.8(5) . . . . ?
C2 C1 C6 C5 4.0(5) . . . . ?
C2 C3 C4 C5 0.7(5) . . . . ?
C2 C3 C4 C7 -175.1(3) . . . . ?
C3 C4 C5 C6 -0.8(5) . . . . ?
C4 C5 C6 C1 -1.6(5) . . . . ?
C6 C1 C2 C3 -4.2(5) . . . . ?
C7 C4 C5 C6 175.0(3) . . . . ?
C8 N1 C1 C2 -156.6(3) . . . . ?
C8 N1 C1 C6 23.2(4) . . . . ?
C8 C9 C10 C11 -178.2(3) . . . . ?
C9 N3 C13 C12 4.7(4) . . . . ?
C9 N3 C13 C14 -172.4(3) . . . . ?
C9 C10 C11 C12 2.2(5) . . . . ?
C10 C11 C12 C13 -1.1(5) . . . . ?
C11 C12 C13 N3 -2.3(4) . . . . ?
C11 C12 C13 C14 174.4(3) . . . . ?
C12 C13 C14 O2 -2.0(4) . . . . ?
C12 C13 C14 N4 -179.0(3) . . . . ?
C13 N3 C9 C8 174.9(3) . . . . ?
C13 N3 C9 C10 -3.5(4) . . . . ?
C14 N4 C15 C16 128.6(3) . . . . ?
C14 N4 C15 C20 -56.2(4) . . . . ?
C15 N4 C14 O2 -5.0(5) . . . . ?
C15 N4 C14 C13 171.6(2) . . . . ?
C15 C16 C17 C18 -0.4(5) . . . . ?
C16 C15 C20 C19 -0.1(4) . . . . ?
C16 C17 C18 C19 0.1(5) . . . . ?
C16 C17 C18 C21 179.5(4) . . . . ?
C17 C18 C19 C20 0.2(5) . . . . ?
C18 C19 C20 C15 -0.2(5) . . . . ?
C20 C15 C16 C17 0.4(5) . . . . ?
C21 C18 C19 C20 -179.2(3) . . . . ?
C22 N6 C29 O3 1.0(5) . . . . ?
C22 N6 C29 C30 -178.1(3) . . . . ?
C22 C23 C24 C25 0.9(6) . . . . ?
C23 C22 C27 C26 -2.5(6) . . . . ?
C23 C24 C25 C26 -2.3(6) . . . . ?
C23 C24 C25 C28 177.2(4) . . . . ?
C24 C25 C26 C27 1.3(7) . . . . ?
C25 C26 C27 C22 1.2(7) . . . . ?
C27 C22 C23 C24 1.5(5) . . . . ?
C28 C25 C26 C27 -178.2(4) . . . . ?
C29 N6 C22 C23 156.3(3) . . . . ?
C29 N6 C22 C27 -25.6(5) . . . . ?
C29 C30 C31 C32 178.3(3) . . . . ?
C30 N8 C34 C33 -1.6(4) . . . . ?
C30 N8 C34 C35 175.2(3) . . . . ?
C30 C31 C32 C33 0.5(5) . . . . ?
C31 C32 C33 C34 -0.8(5) . . . . ?
C32 C33 C34 N8 1.4(5) . . . . ?
C32 C33 C34 C35 -174.9(3) . . . . ?
C33 C34 C35 O4 -12.5(4) . . . . ?
C33 C34 C35 N9 167.6(3) . . . . ?
C34 N8 C30 C29 -177.8(3) . . . . ?
C34 N8 C30 C31 1.1(4) . . . . ?
C35 N9 C36 C37 -122.3(3) . . . . ?
C35 N9 C36 C41 61.1(4) . . . . ?
C36 N9 C35 O4 7.4(5) . . . . ?
C36 N9 C35 C34 -172.6(2) . . . . ?
C36 C37 C38 C39 0.6(6) . . . . ?
C37 C36 C41 C40 5.1(5) . . . . ?
C37 C38 C39 C40 3.2(6) . . . . ?
C37 C38 C39 C42 -173.8(4) . . . . ?
C38 C39 C40 C41 -2.9(5) . . . . ?
C39 C40 C41 C36 -1.3(5) . . . . ?
C41 C36 C37 C38 -4.8(5) . . . . ?
C42 C39 C40 C41 174.1(4) . . . . ?
C43 N14 C50 O5 -9.7(5) . . . . ?
C43 N14 C50 C51 168.9(3) . . . . ?
C43 C44 C45 C46 -0.1(5) . . . . ?
C44 C43 C48 C47 0.4(5) . . . . ?
C44 C45 C46 C47 0.7(5) . . . . ?
C44 C45 C46 C49 -177.4(3) . . . . ?
C45 C46 C47 C48 -0.7(5) . . . . ?
C46 C47 C48 C43 0.1(5) . . . . ?
C48 C43 C44 C45 -0.4(5) . . . . ?
C49 C46 C47 C48 177.4(3) . . . . ?
C50 N14 C43 C44 123.3(3) . . . . ?
C50 N14 C43 C48 -60.8(4) . . . . ?
C50 C51 C52 C53 -179.9(4) . . . . ?
C51 N13 C55 C54 -1.1(5) . . . . ?
C51 N13 C55 C56 178.2(3) . . . . ?
C51 C52 C53 C54 -1.3(7) . . . . ?
C52 C53 C54 C55 -1.3(6) . . . . ?
C53 C54 C55 N13 2.5(5) . . . . ?
C53 C54 C55 C56 -176.7(3) . . . . ?
C54 C55 C56 O6 1.2(4) . . . . ?
C54 C55 C56 N11 -179.4(3) . . . . ?
C55 N13 C51 C50 -179.3(3) . . . . ?
C55 N13 C51 C52 -1.6(5) . . . . ?
C56 N11 C57 C58 126.3(3) . . . . ?
C56 N11 C57 C62 -57.0(4) . . . . ?
C57 N11 C56 O6 -4.8(5) . . . . ?
C57 N11 C56 C55 175.9(2) . . . . ?
C57 C58 C59 C60 -1.2(5) . . . . ?
C58 C57 C62 C61 -1.9(4) . . . . ?
C58 C59 C60 C61 -0.8(5) . . . . ?
C58 C59 C60 C63 175.5(3) . . . . ?
C59 C60 C61 C62 1.3(5) . . . . ?
C60 C61 C62 C57 0.0(5) . . . . ?
C62 C57 C58 C59 2.5(5) . . . . ?
C63 C60 C61 C62 -174.9(3) . . . . ?
